data_7236475
loop_
_publ_author_name
'von Arx, Tobias'
'Szentkuti, Alexander'
'Zehnder, Thomas N.'
'Blacque, Olivier'
'Venkatesan, Koushik'

_publ_section_title
;
 Stable N-heterocyclic carbene (NHC) cyclometalated (C^C) gold(iii)
 complexes as blue--blue green phosphorescence emitters
;
_journal_issue 15
_journal_name_full 'Journal of Materials Chemistry C'
_journal_page_first 3765
_journal_paper_doi 10.1039/C6TC05551F
_journal_volume 5
_journal_year 2017
_chemical_formula_moiety 'C16 H12 Au Cl3 N2 O'
_chemical_formula_sum 'C16 H12 Au Cl3 N2 O'
_chemical_formula_weight 551.59
_chemical_name_systematic trichloro[1-(dibenzo[b,d]furan-4-yl)-3-methyl-2,3-dihydro-1H-imidazol-2-yl]-gold(iii)
_space_group_crystal_system monoclinic
_space_group_IT_number 14
_space_group_name_Hall '-P 2yn'
_space_group_name_H-M_alt 'P 1 21/n 1'
_atom_sites_solution_hydrogens geom
_audit_creation_date 2015-08-04
_audit_creation_method
;
Olex2 1.2
(compiled 2015.01.26 svn.r3150 for OlexSys, GUI svn.r4998)
;
_audit_update_record
;
2016-12-14 deposited with the CCDC.
2017-03-15 downloaded from the CCDC.
;
_cell_angle_alpha 90
_cell_angle_beta 90.296(3)
_cell_angle_gamma 90
_cell_formula_units_Z 4
_cell_length_a 12.4966(4)
_cell_length_b 10.2798(3)
_cell_length_c 13.1496(3)
_cell_measurement_reflns_used 10145
_cell_measurement_temperature 183(1)
_cell_measurement_theta_max 32.8
_cell_measurement_theta_min 2.2
_cell_volume 1689.21(8)
_computing_cell_refinement
;
CrysAlisPro, Agilent Technologies,
Version 1.171.36.20 (release 27-06-2012 CrysAlis171 .NET)
(compiled Jul 11 2012,15:38:31)
;
_computing_data_collection
;
CrysAlisPro, Agilent Technologies,
Version 1.171.36.20 (release 27-06-2012 CrysAlis171 .NET)
(compiled Jul 11 2012,15:38:31)
;
_computing_data_reduction
;
CrysAlisPro, Agilent Technologies,
Version 1.171.36.20 (release 27-06-2012 CrysAlis171 .NET)
(compiled Jul 11 2012,15:38:31)
;
_computing_molecular_graphics 'Olex2 (Dolomanov et al., 2009)'
_computing_publication_material 'Olex2 (Dolomanov et al., 2009)'
_computing_structure_refinement 'ShelXL 2014/7 (Sheldrick, 2015)'
_computing_structure_solution 'ShelXS-97 (Sheldrick, 2008)'
_diffrn_ambient_temperature 183(1)
_diffrn_detector_area_resol_mean 10.4498
_diffrn_measured_fraction_theta_full 0.999
_diffrn_measured_fraction_theta_max 1.000
_diffrn_measurement_details
;
#__ type_ start__ end____ width___ exp.time_
  1 omega  -53.00   59.00   0.8000   22.5000
omega____ theta____ kappa____ phi______ frames
    -      -19.8100   77.0000 -150.0000 140

#__ type_ start__ end____ width___ exp.time_
  2 omega  -13.00   99.00   0.8000   22.5000
omega____ theta____ kappa____ phi______ frames
    -       20.5912   77.0000  -60.0000 140

#__ type_ start__ end____ width___ exp.time_
  3 omega  -13.00   99.00   0.8000   22.5000
omega____ theta____ kappa____ phi______ frames
    -       20.5912   77.0000 -150.0000 140

#__ type_ start__ end____ width___ exp.time_
  4 omega  -25.00   21.40   0.8000   22.5000
omega____ theta____ kappa____ phi______ frames
    -      -19.8100  -99.0000   60.0000 58

#__ type_ start__ end____ width___ exp.time_
  5 omega   35.00   90.20   0.8000   22.5000
omega____ theta____ kappa____ phi______ frames
    -       20.5912  178.0000 -150.0000 69

#__ type_ start__ end____ width___ exp.time_
  6 omega   35.00  111.00   0.8000   22.5000
omega____ theta____ kappa____ phi______ frames
    -       20.5912  178.0000  120.0000 95
;
_diffrn_measurement_device_type 'Xcalibur, Ruby'
_diffrn_measurement_method '\w scans'
_diffrn_orient_matrix_UB_11 -0.0470718000
_diffrn_orient_matrix_UB_12 0.0382262000
_diffrn_orient_matrix_UB_13 0.0039284000
_diffrn_orient_matrix_UB_21 0.0312615000
_diffrn_orient_matrix_UB_22 0.0574700000
_diffrn_orient_matrix_UB_23 -0.0024443000
_diffrn_orient_matrix_UB_31 -0.0051585000
_diffrn_orient_matrix_UB_32 0.0001781000
_diffrn_orient_matrix_UB_33 -0.0537425000
_diffrn_radiation_monochromator graphite
_diffrn_radiation_type MoK\a
_diffrn_radiation_wavelength 0.71073
_diffrn_reflns_av_R_equivalents 0.0413
_diffrn_reflns_av_unetI/netI 0.0301
_diffrn_reflns_Laue_measured_fraction_full 0.999
_diffrn_reflns_Laue_measured_fraction_max 1.000
_diffrn_reflns_limit_h_max 17
_diffrn_reflns_limit_h_min -16
_diffrn_reflns_limit_k_max 14
_diffrn_reflns_limit_k_min -14
_diffrn_reflns_limit_l_max 18
_diffrn_reflns_limit_l_min -18
_diffrn_reflns_number 25348
_diffrn_reflns_point_group_measured_fraction_full 0.999
_diffrn_reflns_point_group_measured_fraction_max 1.000
_diffrn_reflns_theta_full 25.242
_diffrn_reflns_theta_max 30.506
_diffrn_reflns_theta_min 2.515
_diffrn_source 'Enhance (Mo) X-ray Source'
_exptl_absorpt_coefficient_mu 9.187
_exptl_absorpt_correction_T_max 0.432
_exptl_absorpt_correction_T_min 0.111
_exptl_absorpt_correction_type analytical
_exptl_absorpt_process_details
;
CrysAlisPro, Agilent Technologies,
Version 1.171.36.20 (release 27-06-2012 CrysAlis171 .NET)
(compiled Jul 11 2012,15:38:31)
Analytical numeric absorption correction using a multifaceted crystal
model based on expressions derived by R.C. Clark & J.S. Reid.
(Clark, R. C. & Reid, J. S. (1995). Acta Cryst. A51, 887-897)
;
_exptl_crystal_colour yellow
_exptl_crystal_density_diffrn 2.169
_exptl_crystal_description prism
_exptl_crystal_F_000 1040
_exptl_crystal_preparation ', Luminescent'
_exptl_crystal_size_max 0.33
_exptl_crystal_size_mid 0.13
_exptl_crystal_size_min 0.11
_refine_diff_density_max 1.176
_refine_diff_density_min -1.020
_refine_diff_density_rms 0.131
_refine_ls_extinction_method none
_refine_ls_goodness_of_fit_ref 1.069
_refine_ls_hydrogen_treatment constr
_refine_ls_matrix_type full
_refine_ls_number_parameters 209
_refine_ls_number_reflns 5144
_refine_ls_number_restraints 0
_refine_ls_restrained_S_all 1.069
_refine_ls_R_factor_all 0.0302
_refine_ls_R_factor_gt 0.0239
_refine_ls_shift/su_max 0.002
_refine_ls_shift/su_mean 0.000
_refine_ls_structure_factor_coef Fsqd
_refine_ls_weighting_details 'w=1/[\s^2^(Fo^2^)+(0.0247P)^2^+1.1002P] where P=(Fo^2^+2Fc^2^)/3'
_refine_ls_weighting_scheme calc
_refine_ls_wR_factor_gt 0.0555
_refine_ls_wR_factor_ref 0.0585
_reflns_Friedel_coverage 0.000
_reflns_number_gt 4481
_reflns_number_total 5144
_reflns_threshold_expression 'I > 2\s(I)'
_cod_data_source_file c6tc05551f2.cif
_cod_data_source_block B2_CCDC-1497787
_cod_original_cell_volume 1689.20(8)
_cod_database_code 7236475
_shelx_space_group_comment
;
The symmetry employed for this shelxl refinement is uniquely defined
by the following loop, which should always be used as a source of
symmetry information in preference to the above space-group names.
They are only intended as comments.
;
_olex2_refinement_description
;
1. Fixed Uiso
 At 1.2 times of:
  All C(H) groups
 At 1.5 times of:
  All C(H,H,H) groups
2.a Aromatic/amide H refined with riding coordinates:
 C2(H2), C3(H3), C6(H6), C7(H7), C8(H8), C13(H13), C14(H14), C15(H15), C16(H16)
2.b Idealised Me refined as rotating group:
 C4(H4A,H4B,H4C)
;
_shelx_shelxl_version_number 2014/7

loop_
_space_group_symop_operation_xyz
'x, y, z'
'-x+1/2, y+1/2, -z+1/2'
'-x, -y, -z'
'x-1/2, -y-1/2, z-1/2'

loop_
_atom_site_label
_atom_site_type_symbol
_atom_site_fract_x
_atom_site_fract_y
_atom_site_fract_z
_atom_site_U_iso_or_equiv
_atom_site_adp_type
_atom_site_occupancy
_atom_site_site_symmetry_order
_atom_site_calc_flag
_atom_site_refinement_flags_posn
Au1 Au 0.47477(2) 0.29824(2) 0.82716(2) 0.02204(4) Uani 1 1 d .
Cl1 Cl 0.37384(8) 0.11362(9) 0.83323(8) 0.0415(2) Uani 1 1 d .
Cl2 Cl 0.33442(7) 0.41740(10) 0.75927(7) 0.0394(2) Uani 1 1 d .
Cl3 Cl 0.58289(7) 0.47540(9) 0.82473(8) 0.0412(2) Uani 1 1 d .
O1 O 0.57823(18) -0.0773(2) 0.71631(15) 0.0243(4) Uani 1 1 d .
N1 N 0.6243(2) 0.1853(3) 0.9835(2) 0.0275(6) Uani 1 1 d .
N2 N 0.6725(2) 0.1359(2) 0.83181(18) 0.0210(5) Uani 1 1 d .
C1 C 0.5978(3) 0.1994(3) 0.8856(2) 0.0221(6) Uani 1 1 d .
C2 C 0.7162(3) 0.1131(3) 0.9920(2) 0.0291(7) Uani 1 1 d .
H2 H 0.7508 0.0901 1.0522 0.035 Uiso 1 1 calc R
C3 C 0.7470(3) 0.0820(3) 0.8981(2) 0.0271(7) Uani 1 1 d .
H3 H 0.8069 0.0334 0.8804 0.033 Uiso 1 1 calc R
C4 C 0.5668(4) 0.2416(5) 1.0690(3) 0.0476(10) Uani 1 1 d .
H4A H 0.6125 0.3021 1.1040 0.071 Uiso 1 1 calc GR
H4B H 0.5458 0.1737 1.1149 0.071 Uiso 1 1 calc GR
H4C H 0.5043 0.2861 1.0444 0.071 Uiso 1 1 calc GR
C5 C 0.6786(2) 0.1266(3) 0.7232(2) 0.0228(6) Uani 1 1 d .
C6 C 0.7344(3) 0.2186(3) 0.6669(3) 0.0278(7) Uani 1 1 d .
H6 H 0.7647 0.2901 0.6994 0.033 Uiso 1 1 calc R
C7 C 0.7451(3) 0.2041(3) 0.5623(3) 0.0312(7) Uani 1 1 d .
H7 H 0.7807 0.2678 0.5253 0.037 Uiso 1 1 calc R
C8 C 0.7040(3) 0.0969(3) 0.5122(2) 0.0298(7) Uani 1 1 d .
H8 H 0.7141 0.0865 0.4426 0.036 Uiso 1 1 calc R
C9 C 0.6471(2) 0.0051(3) 0.5674(2) 0.0242(6) Uani 1 1 d .
C10 C 0.6356(2) 0.0213(3) 0.6724(2) 0.0219(6) Uani 1 1 d .
C11 C 0.5923(3) -0.1158(3) 0.5445(2) 0.0245(6) Uani 1 1 d .
C12 C 0.5515(3) -0.1602(3) 0.6360(2) 0.0249(6) Uani 1 1 d .
C13 C 0.4913(3) -0.2720(3) 0.6464(3) 0.0302(7) Uani 1 1 d .
H13 H 0.4644 -0.2985 0.7089 0.036 Uiso 1 1 calc R
C14 C 0.4733(3) -0.3428(3) 0.5576(3) 0.0325(8) Uani 1 1 d .
H14 H 0.4337 -0.4193 0.5605 0.039 Uiso 1 1 calc R
C15 C 0.5137(3) -0.3008(3) 0.4643(3) 0.0316(8) Uani 1 1 d .
H15 H 0.5003 -0.3499 0.4062 0.038 Uiso 1 1 calc R
C16 C 0.5731(3) -0.1882(3) 0.4566(2) 0.0304(7) Uani 1 1 d .
H16 H 0.5998 -0.1612 0.3941 0.036 Uiso 1 1 calc R

loop_
_atom_site_aniso_label
_atom_site_aniso_U_11
_atom_site_aniso_U_22
_atom_site_aniso_U_33
_atom_site_aniso_U_23
_atom_site_aniso_U_13
_atom_site_aniso_U_12
Au1 0.02116(7) 0.02802(7) 0.01695(6) -0.00032(4) 0.00154(4) 0.00127(4)
Cl1 0.0373(5) 0.0387(5) 0.0485(5) -0.0030(4) 0.0057(4) -0.0135(4)
Cl2 0.0312(4) 0.0608(6) 0.0263(4) 0.0042(4) -0.0001(3) 0.0162(4)
Cl3 0.0336(5) 0.0297(4) 0.0603(6) 0.0067(4) -0.0008(4) -0.0039(4)
O1 0.0344(12) 0.0235(10) 0.0150(9) -0.0018(8) 0.0007(9) 0.0007(9)
N1 0.0327(15) 0.0323(14) 0.0174(12) -0.0013(10) -0.0012(11) 0.0030(11)
N2 0.0241(13) 0.0220(12) 0.0169(11) -0.0012(9) -0.0029(10) 0.0019(10)
C1 0.0247(15) 0.0237(14) 0.0178(13) -0.0016(11) -0.0018(11) -0.0006(11)
C2 0.0321(17) 0.0325(16) 0.0227(15) 0.0041(13) -0.0059(13) 0.0007(14)
C3 0.0270(16) 0.0287(15) 0.0256(15) 0.0031(13) -0.0059(13) 0.0035(13)
C4 0.054(3) 0.065(3) 0.0230(18) -0.0045(18) 0.0036(17) 0.018(2)
C5 0.0234(15) 0.0264(14) 0.0185(13) 0.0007(11) -0.0018(11) 0.0065(12)
C6 0.0289(17) 0.0297(16) 0.0248(16) -0.0005(13) 0.0015(13) 0.0017(13)
C7 0.0314(18) 0.0362(18) 0.0260(16) 0.0101(14) 0.0068(14) 0.0016(14)
C8 0.0318(17) 0.0383(18) 0.0194(14) 0.0034(13) 0.0046(12) 0.0078(15)
C9 0.0252(15) 0.0308(16) 0.0167(13) -0.0012(12) -0.0011(11) 0.0087(13)
C10 0.0253(15) 0.0246(14) 0.0159(12) 0.0006(11) 0.0015(11) 0.0069(12)
C11 0.0281(16) 0.0275(15) 0.0177(13) -0.0031(12) -0.0006(11) 0.0096(13)
C12 0.0302(17) 0.0259(14) 0.0185(14) -0.0061(12) -0.0017(12) 0.0074(13)
C13 0.0378(19) 0.0293(16) 0.0236(16) -0.0041(13) -0.0031(14) 0.0022(14)
C14 0.041(2) 0.0249(15) 0.0316(18) -0.0058(14) -0.0051(15) 0.0028(15)
C15 0.0358(19) 0.0340(18) 0.0248(16) -0.0116(13) -0.0072(14) 0.0100(14)
C16 0.0345(19) 0.0409(19) 0.0156(14) -0.0042(13) -0.0031(13) 0.0119(15)

loop_
_atom_type_symbol
_atom_type_description
_atom_type_scat_dispersion_real
_atom_type_scat_dispersion_imag
_atom_type_scat_source
C C 0.0033 0.0016 'International Tables Vol C Tables 4.2.6.8 and 6.1.1.4'
H H 0.0000 0.0000 'International Tables Vol C Tables 4.2.6.8 and 6.1.1.4'
Au Au -2.0133 8.8022 'International Tables Vol C Tables 4.2.6.8 and 6.1.1.4'
Cl Cl 0.1484 0.1585 'International Tables Vol C Tables 4.2.6.8 and 6.1.1.4'
N N 0.0061 0.0033 'International Tables Vol C Tables 4.2.6.8 and 6.1.1.4'
O O 0.0106 0.0060 'International Tables Vol C Tables 4.2.6.8 and 6.1.1.4'

loop_
_exptl_crystal_face_index_h
_exptl_crystal_face_index_k
_exptl_crystal_face_index_l
_exptl_crystal_face_perp_dist
_exptl_oxdiff_crystal_face_indexfrac_h
_exptl_oxdiff_crystal_face_indexfrac_k
_exptl_oxdiff_crystal_face_indexfrac_l
_exptl_oxdiff_crystal_face_x
_exptl_oxdiff_crystal_face_y
_exptl_oxdiff_crystal_face_z
-1 0 -1 0.0441 -1.0000 -0.0000 -1.0000 0.0431 -0.0288 0.0589
1 0 1 0.0611 1.0000 0.0000 1.0000 -0.0431 0.0288 -0.0589
-1 0 1 0.0673 -1.0000 -0.0000 1.0000 0.0510 -0.0337 -0.0486
1 0 -1 0.0673 1.0000 0.0000 -1.0000 -0.0510 0.0337 0.0486
0 1 1 0.1088 0.0000 1.0000 1.0000 0.0422 0.0550 -0.0536
0 -1 -1 0.1088 -0.0000 -1.0000 -1.0000 -0.0422 -0.0550 0.0536
0 -1 1 0.1577 -0.0000 -1.0000 1.0000 -0.0343 -0.0599 -0.0539
0 1 -1 0.1447 0.0000 1.0000 -1.0000 0.0343 0.0599 0.0539

loop_
_geom_angle_atom_site_label_1
_geom_angle_atom_site_label_2
_geom_angle_atom_site_label_3
_geom_angle
Cl1 Au1 Cl2 92.05(4)
Cl3 Au1 Cl1 176.81(3)
Cl3 Au1 Cl2 91.14(3)
C1 Au1 Cl1 89.32(9)
C1 Au1 Cl2 178.62(9)
C1 Au1 Cl3 87.48(9)
C10 O1 C12 104.9(2)
C1 N1 C2 109.9(3)
C1 N1 C4 125.4(3)
C2 N1 C4 124.6(3)
C1 N2 C3 109.2(3)
C1 N2 C5 126.7(2)
C3 N2 C5 124.1(3)
N1 C1 Au1 127.9(2)
N1 C1 N2 106.6(3)
N2 C1 Au1 125.5(2)
N1 C2 H2 126.3
C3 C2 N1 107.4(3)
C3 C2 H2 126.3
N2 C3 H3 126.6
C2 C3 N2 106.9(3)
C2 C3 H3 126.6
N1 C4 H4A 109.5
N1 C4 H4B 109.5
N1 C4 H4C 109.5
H4A C4 H4B 109.5
H4A C4 H4C 109.5
H4B C4 H4C 109.5
C6 C5 N2 121.0(3)
C10 C5 N2 120.8(3)
C10 C5 C6 118.1(3)
C5 C6 H6 119.8
C5 C6 C7 120.3(3)
C7 C6 H6 119.8
C6 C7 H7 119.4
C8 C7 C6 121.3(3)
C8 C7 H7 119.4
C7 C8 H8 120.5
C7 C8 C9 118.9(3)
C9 C8 H8 120.5
C8 C9 C10 119.4(3)
C8 C9 C11 135.8(3)
C10 C9 C11 104.8(3)
O1 C10 C5 125.5(3)
O1 C10 C9 112.6(3)
C5 C10 C9 121.9(3)
C12 C11 C9 106.1(3)
C12 C11 C16 118.8(3)
C16 C11 C9 135.1(3)
C11 C12 O1 111.6(3)
C13 C12 O1 124.2(3)
C13 C12 C11 124.2(3)
C12 C13 H13 122.0
C12 C13 C14 116.0(3)
C14 C13 H13 122.0
C13 C14 H14 119.4
C13 C14 C15 121.1(3)
C15 C14 H14 119.4
C14 C15 H15 119.3
C16 C15 C14 121.4(3)
C16 C15 H15 119.3
C11 C16 H16 120.8
C15 C16 C11 118.5(3)
C15 C16 H16 120.8

loop_
_geom_bond_atom_site_label_1
_geom_bond_atom_site_label_2
_geom_bond_distance
Au1 Cl1 2.2803(9)
Au1 Cl2 2.3146(8)
Au1 Cl3 2.2680(9)
Au1 C1 1.994(3)
O1 C10 1.371(4)
O1 C12 1.396(3)
N1 C1 1.335(4)
N1 C2 1.372(4)
N1 C4 1.456(5)
N2 C1 1.344(4)
N2 C3 1.387(4)
N2 C5 1.434(4)
C2 H2 0.9300
C2 C3 1.335(5)
C3 H3 0.9300
C4 H4A 0.9600
C4 H4B 0.9600
C4 H4C 0.9600
C5 C6 1.390(5)
C5 C10 1.380(4)
C6 H6 0.9300
C6 C7 1.391(5)
C7 H7 0.9300
C7 C8 1.382(5)
C8 H8 0.9300
C8 C9 1.388(5)
C9 C10 1.400(4)
C9 C11 1.450(5)
C11 C12 1.386(4)
C11 C16 1.395(4)
C12 C13 1.381(5)
C13 H13 0.9300
C13 C14 1.392(5)
C14 H14 0.9300
C14 C15 1.398(5)
C15 H15 0.9300
C15 C16 1.379(5)
C16 H16 0.9300

loop_
_geom_torsion_atom_site_label_1
_geom_torsion_atom_site_label_2
_geom_torsion_atom_site_label_3
_geom_torsion_atom_site_label_4
_geom_torsion
O1 C12 C13 C14 -179.7(3)
N1 C2 C3 N2 -0.1(4)
N2 C5 C6 C7 176.1(3)
N2 C5 C10 O1 4.7(5)
N2 C5 C10 C9 -175.2(3)
C1 N1 C2 C3 -0.1(4)
C1 N2 C3 C2 0.3(4)
C1 N2 C5 C6 89.5(4)
C1 N2 C5 C10 -95.1(4)
C2 N1 C1 Au1 -178.3(2)
C2 N1 C1 N2 0.3(4)
C3 N2 C1 Au1 178.3(2)
C3 N2 C1 N1 -0.3(3)
C3 N2 C5 C6 -88.5(4)
C3 N2 C5 C10 87.0(4)
C4 N1 C1 Au1 -0.3(5)
C4 N1 C1 N2 178.2(3)
C4 N1 C2 C3 -178.1(4)
C5 N2 C1 Au1 0.1(4)
C5 N2 C1 N1 -178.5(3)
C5 N2 C3 C2 178.5(3)
C5 C6 C7 C8 -2.0(5)
C6 C5 C10 O1 -179.7(3)
C6 C5 C10 C9 0.3(4)
C6 C7 C8 C9 2.6(5)
C7 C8 C9 C10 -1.8(5)
C7 C8 C9 C11 179.4(3)
C8 C9 C10 O1 -179.6(3)
C8 C9 C10 C5 0.3(5)
C8 C9 C11 C12 179.9(3)
C8 C9 C11 C16 -1.1(6)
C9 C11 C12 O1 -1.1(3)
C9 C11 C12 C13 178.4(3)
C9 C11 C16 C15 -178.5(3)
C10 O1 C12 C11 0.8(3)
C10 O1 C12 C13 -178.7(3)
C10 C5 C6 C7 0.5(5)
C10 C9 C11 C12 0.9(3)
C10 C9 C11 C16 179.9(4)
C11 C9 C10 O1 -0.5(3)
C11 C9 C10 C5 179.5(3)
C11 C12 C13 C14 0.8(5)
C12 O1 C10 C5 179.9(3)
C12 O1 C10 C9 -0.2(3)
C12 C11 C16 C15 0.4(5)
C12 C13 C14 C15 -0.5(5)
C13 C14 C15 C16 0.2(5)
C14 C15 C16 C11 -0.1(5)
C16 C11 C12 O1 179.7(3)
C16 C11 C12 C13 -0.8(5)
